data_7218709
loop_
_publ_author_name
'Liu, Lei-Lei'
'Yu, Cai-Xia'
'Li, Ya-Ru'
'Han, Jing-Jing'
'Ma, Feng-Ji'
'Ma, Lu-Fang'

_publ_section_title
;
 Positional isomeric effect on the structural variation of Cd(ii)
 coordination polymers based on flexible linear/V-shaped bipyridyl benzene
 ligands
;
_journal_issue 3
_journal_name_full CrystEngComm
_journal_page_first 653
_journal_paper_doi 10.1039/C4CE01856G
_journal_volume 17
_journal_year 2015
_chemical_formula_moiety 'C41 H32 Cd N5 O7'
_chemical_formula_sum 'C41 H32 Cd N5 O7'
_chemical_formula_weight 819.12
_chemical_name_systematic
; 
 ? 
;
_space_group_IT_number 2
_symmetry_cell_setting triclinic
_symmetry_space_group_name_Hall '-P 1'
_symmetry_space_group_name_H-M 'P -1'
_atom_sites_solution_hydrogens geom
_atom_sites_solution_primary direct
_atom_sites_solution_secondary difmap
_audit_creation_method SHELXL-97
_cell_angle_alpha 101.25(3)
_cell_angle_beta 97.92(3)
_cell_angle_gamma 96.46(3)
_cell_formula_units_Z 2
_cell_length_a 9.820(2)
_cell_length_b 11.519(2)
_cell_length_c 16.954(3)
_cell_measurement_reflns_used 4074
_cell_measurement_temperature 296(2)
_cell_measurement_theta_max 23.79
_cell_measurement_theta_min 2.48
_cell_volume 1843.7(7)
_computing_cell_refinement 'Bruker SAINT'
_computing_data_collection 'Bruker APEX2'
_computing_data_reduction 'Bruker SAINT  A '
_computing_molecular_graphics 'Bruker SHELXTL'
_computing_publication_material 'Bruker SHELXTL'
_computing_structure_refinement 'SHELXL-97 (Sheldrick, 1997)'
_computing_structure_solution 'SHELXS-97 (Sheldrick, 1990)'
_diffrn_ambient_temperature 296(2)
_diffrn_measured_fraction_theta_full 0.997
_diffrn_measured_fraction_theta_max 0.997
_diffrn_measurement_device_type 'Bruker APEX-II CCD'
_diffrn_measurement_method '\f and \w scans'
_diffrn_radiation_monochromator graphite
_diffrn_radiation_source 'fine-focus sealed tube'
_diffrn_radiation_type MoK\a
_diffrn_radiation_wavelength 0.71073
_diffrn_reflns_av_R_equivalents 0.0403
_diffrn_reflns_av_sigmaI/netI 0.0536
_diffrn_reflns_limit_h_max 11
_diffrn_reflns_limit_h_min -11
_diffrn_reflns_limit_k_max 12
_diffrn_reflns_limit_k_min -13
_diffrn_reflns_limit_l_max 14
_diffrn_reflns_limit_l_min -20
_diffrn_reflns_number 13890
_diffrn_reflns_theta_full 25.00
_diffrn_reflns_theta_max 25.00
_diffrn_reflns_theta_min 2.41
_diffrn_standards_number 0
_exptl_absorpt_coefficient_mu 0.651
_exptl_absorpt_correction_T_max 0.8809
_exptl_absorpt_correction_T_min 0.8543
_exptl_absorpt_correction_type multi-scan
_exptl_absorpt_process_details sadabs
_exptl_crystal_colour yellow
_exptl_crystal_density_diffrn 1.476
_exptl_crystal_density_method 'not measured'
_exptl_crystal_description block
_exptl_crystal_F_000 834
_exptl_crystal_size_max 0.25
_exptl_crystal_size_mid 0.20
_exptl_crystal_size_min 0.20
_refine_diff_density_max 0.986
_refine_diff_density_min -0.719
_refine_diff_density_rms 0.130
_refine_ls_extinction_method none
_refine_ls_goodness_of_fit_ref 1.065
_refine_ls_hydrogen_treatment constr
_refine_ls_matrix_type full
_refine_ls_number_parameters 487
_refine_ls_number_reflns 6473
_refine_ls_number_restraints 0
_refine_ls_restrained_S_all 1.065
_refine_ls_R_factor_all 0.0548
_refine_ls_R_factor_gt 0.0421
_refine_ls_shift/su_max 0.001
_refine_ls_shift/su_mean 0.000
_refine_ls_structure_factor_coef Fsqd
_refine_ls_weighting_details 'calc w=1/[\s^2^(Fo^2^)+(0.0643P)^2^+0.0000P] where P=(Fo^2^+2Fc^2^)/3'
_refine_ls_weighting_scheme calc
_refine_ls_wR_factor_gt 0.1017
_refine_ls_wR_factor_ref 0.1155
_reflns_number_gt 5330
_reflns_number_total 6473
_reflns_threshold_expression >2sigma(I)
_cod_data_source_file c4ce01856g2.cif
_cod_data_source_block 1
_cod_depositor_comments 'Adding full bibliography for 7218705--7218709.cif.'
_cod_original_cell_volume 1843.6(6)
_cod_database_code 7218709

loop_
_symmetry_equiv_pos_as_xyz
'x, y, z'
'-x, -y, -z'

loop_
_atom_site_label
_atom_site_type_symbol
_atom_site_fract_x
_atom_site_fract_y
_atom_site_fract_z
_atom_site_U_iso_or_equiv
_atom_site_adp_type
_atom_site_occupancy
_atom_site_symmetry_multiplicity
_atom_site_calc_flag
_atom_site_refinement_flags
Cd1 Cd 0.54466(3) 0.21640(2) 0.752879(15) 0.03957(12) Uani 1 1 d .
C1 C 0.6604(4) 0.3654(4) 0.6502(3) 0.0500(10) Uani 1 1 d .
C2 C 0.7207(4) 0.3842(3) 0.5741(2) 0.0463(9) Uani 1 1 d .
C3 C 0.8493(4) 0.3508(4) 0.5651(3) 0.0563(10) Uani 1 1 d .
H3 H 0.8978 0.3216 0.6064 0.068 Uiso 1 1 calc R
C4 C 0.9076(5) 0.3591(4) 0.4975(3) 0.0696(13) Uani 1 1 d .
H4 H 0.9956 0.3379 0.4940 0.084 Uiso 1 1 calc R
C5 C 0.8365(6) 0.3989(5) 0.4345(3) 0.0824(16) Uani 1 1 d .
H5 H 0.8745 0.4014 0.3875 0.099 Uiso 1 1 calc R
C6 C 0.7091(5) 0.4350(4) 0.4414(3) 0.0706(13) Uani 1 1 d .
H6 H 0.6617 0.4635 0.3994 0.085 Uiso 1 1 calc R
C7 C 0.6507(4) 0.4289(4) 0.5113(3) 0.0514(10) Uani 1 1 d .
C8 C 0.5555(4) 0.0077(3) 0.8077(2) 0.0420(9) Uani 1 1 d .
C9 C 0.5541(3) -0.1060(3) 0.8392(2) 0.0389(8) Uani 1 1 d .
C10 C 0.5620(4) -0.2127(4) 0.7879(3) 0.0540(10) Uani 1 1 d .
H10 H 0.5716 -0.2136 0.7340 0.065 Uiso 1 1 calc R
C11 C 0.5558(5) -0.3172(4) 0.8147(3) 0.0638(12) Uani 1 1 d .
H11 H 0.5581 -0.3887 0.7787 0.077 Uiso 1 1 calc R
C12 C 0.5462(4) -0.3171(4) 0.8946(3) 0.0583(11) Uani 1 1 d .
H12 H 0.5446 -0.3883 0.9129 0.070 Uiso 1 1 calc R
C13 C 0.5390(4) -0.2126(3) 0.9478(3) 0.0479(9) Uani 1 1 d .
H13 H 0.5335 -0.2124 1.0022 0.057 Uiso 1 1 calc R
C14 C 0.5401(3) -0.1069(3) 0.9198(2) 0.0390(8) Uani 1 1 d .
C15 C 0.2946(4) 0.3888(4) 0.7465(3) 0.0538(10) Uani 1 1 d .
H15 H 0.3588 0.4376 0.7274 0.065 Uiso 1 1 calc R
C16 C 0.1618(5) 0.4152(4) 0.7438(3) 0.0650(12) Uani 1 1 d .
H16 H 0.1365 0.4801 0.7230 0.078 Uiso 1 1 calc R
C17 C 0.0664(4) 0.3441(4) 0.7723(3) 0.0575(11) Uani 1 1 d .
H17 H -0.0244 0.3603 0.7709 0.069 Uiso 1 1 calc R
C18 C 0.1060(4) 0.2490(3) 0.8027(2) 0.0464(9) Uani 1 1 d .
C19 C 0.2421(4) 0.2300(4) 0.8026(3) 0.0511(10) Uani 1 1 d .
H19 H 0.2699 0.1659 0.8234 0.061 Uiso 1 1 calc R
C20 C 0.0103(4) 0.1661(4) 0.8355(3) 0.0575(11) Uani 1 1 d .
H20A H -0.0836 0.1852 0.8271 0.069 Uiso 1 1 calc R
H20B H 0.0097 0.0839 0.8079 0.069 Uiso 1 1 calc R
C21 C 0.0261(4) 0.0883(4) 0.9570(3) 0.0508(10) Uani 1 1 d .
C22 C -0.0745(4) -0.0089(4) 0.9226(3) 0.0567(11) Uani 1 1 d .
H22 H -0.1245 -0.0155 0.8708 0.068 Uiso 1 1 calc R
C23 C 0.0997(4) 0.0961(4) 1.0336(3) 0.0570(11) Uani 1 1 d .
H23 H 0.1678 0.1614 1.0563 0.068 Uiso 1 1 calc R
C24 C 0.3848(5) -0.0103(4) 0.6113(3) 0.0730(14) Uani 1 1 d .
H24 H 0.4103 -0.0500 0.6526 0.088 Uiso 1 1 calc R
C25 C 0.3243(7) -0.0757(5) 0.5380(4) 0.104(2) Uani 1 1 d .
H25 H 0.3085 -0.1587 0.5289 0.125 Uiso 1 1 calc R
C26 C 0.2858(6) -0.0177(5) 0.4758(3) 0.0903(18) Uani 1 1 d .
H26 H 0.2465 -0.0612 0.4239 0.108 Uiso 1 1 calc R
C27 C 0.3064(4) 0.1051(4) 0.4921(3) 0.0591(11) Uani 1 1 d .
C28 C 0.3702(4) 0.1631(4) 0.5685(2) 0.0527(10) Uani 1 1 d .
H28 H 0.3867 0.2463 0.5797 0.063 Uiso 1 1 calc R
C29 C 0.2706(5) 0.1745(5) 0.4282(3) 0.0793(15) Uani 1 1 d .
H29A H 0.3003 0.2592 0.4503 0.095 Uiso 1 1 calc R
H29B H 0.3181 0.1502 0.3825 0.095 Uiso 1 1 calc R
C30 C 0.0785(4) 0.2017(4) 0.3368(2) 0.0507(10) Uani 1 1 d .
C31 C -0.0470(4) 0.1484(4) 0.2912(3) 0.0593(11) Uani 1 1 d .
H31 H -0.0955 0.0836 0.3055 0.071 Uiso 1 1 calc R
C32 C -0.1029(4) 0.1898(4) 0.2238(3) 0.0600(11) Uani 1 1 d .
H32 H -0.1886 0.1538 0.1934 0.072 Uiso 1 1 calc R
C33 C -0.0289(4) 0.2852(4) 0.2029(2) 0.0528(10) Uani 1 1 d .
C34 C 0.0942(4) 0.3415(4) 0.2503(3) 0.0598(11) Uani 1 1 d .
H34 H 0.1408 0.4084 0.2374 0.072 Uiso 1 1 calc R
C35 C 0.1493(5) 0.2998(4) 0.3168(3) 0.0621(12) Uani 1 1 d .
H35 H 0.2337 0.3375 0.3481 0.074 Uiso 1 1 calc R
C36 C -0.1864(4) 0.2715(4) 0.0813(3) 0.0598(11) Uani 1 1 d .
H36A H -0.2664 0.2694 0.1090 0.072 Uiso 1 1 calc R
H36B H -0.1729 0.1899 0.0600 0.072 Uiso 1 1 calc R
C37 C -0.2108(4) 0.3360(4) 0.0123(2) 0.0469(9) Uani 1 1 d .
C38 C -0.2839(4) 0.2729(3) -0.0616(2) 0.0429(8) Uani 1 1 d .
H38 H -0.3136 0.1917 -0.0673 0.051 Uiso 1 1 calc R
C39 C -0.2685(4) 0.4385(4) -0.1178(3) 0.0567(11) Uani 1 1 d .
H39 H -0.2870 0.4740 -0.1622 0.068 Uiso 1 1 calc R
C40 C -0.1947(5) 0.5069(4) -0.0457(3) 0.0758(15) Uani 1 1 d .
H40 H -0.1643 0.5876 -0.0416 0.091 Uiso 1 1 calc R
C41 C -0.1661(5) 0.4556(4) 0.0195(3) 0.0707(14) Uani 1 1 d .
H41 H -0.1168 0.5013 0.0686 0.085 Uiso 1 1 calc R
N1 N 0.5118(4) 0.4554(3) 0.5142(2) 0.0564(9) Uani 1 1 d .
N2 N 0.5379(3) 0.0045(3) 0.97389(18) 0.0377(7) Uani 1 1 d .
N3 N 0.3362(3) 0.2964(3) 0.77513(19) 0.0441(7) Uani 1 1 d .
N4 N 0.4101(3) 0.1084(3) 0.62800(19) 0.0497(8) Uani 1 1 d .
N5 N -0.3143(3) 0.3225(3) -0.12569(18) 0.0438(7) Uani 1 1 d .
O1 O 0.6962(3) 0.2795(3) 0.67726(19) 0.0689(9) Uani 1 1 d .
O2 O 0.5814(3) 0.4309(3) 0.67655(19) 0.0769(10) Uani 1 1 d .
O3 O 0.4639(3) 0.0714(2) 0.82364(18) 0.0563(7) Uani 1 1 d .
O4 O 0.6457(3) 0.0328(3) 0.76656(17) 0.0552(7) Uani 1 1 d .
O5 O 0.0605(3) 0.1818(3) 0.92003(19) 0.0667(8) Uani 1 1 d .
O6 O 0.1273(3) 0.1534(3) 0.40195(18) 0.0654(8) Uani 1 1 d .
O7 O -0.0690(3) 0.3315(3) 0.13562(18) 0.0681(9) Uani 1 1 d .

loop_
_atom_site_aniso_label
_atom_site_aniso_U_11
_atom_site_aniso_U_22
_atom_site_aniso_U_33
_atom_site_aniso_U_23
_atom_site_aniso_U_13
_atom_site_aniso_U_12
Cd1 0.04324(17) 0.05092(19) 0.02721(17) 0.01554(12) 0.00406(11) 0.00753(12)
C1 0.045(2) 0.049(2) 0.050(3) 0.003(2) 0.0053(18) -0.0027(18)
C2 0.057(2) 0.044(2) 0.039(2) 0.0092(17) 0.0135(18) 0.0028(18)
C3 0.058(2) 0.065(3) 0.049(3) 0.018(2) 0.012(2) 0.007(2)
C4 0.066(3) 0.084(3) 0.069(3) 0.027(3) 0.029(2) 0.017(2)
C5 0.095(4) 0.107(4) 0.070(4) 0.043(3) 0.048(3) 0.032(3)
C6 0.090(3) 0.082(3) 0.055(3) 0.037(3) 0.026(3) 0.019(3)
C7 0.060(2) 0.049(2) 0.048(2) 0.0152(19) 0.0129(19) 0.0061(19)
C8 0.048(2) 0.048(2) 0.029(2) 0.0101(16) -0.0015(16) 0.0127(18)
C9 0.0388(18) 0.0451(19) 0.035(2) 0.0095(16) 0.0082(15) 0.0111(15)
C10 0.067(3) 0.055(2) 0.043(2) 0.0059(19) 0.0171(19) 0.017(2)
C11 0.075(3) 0.041(2) 0.075(3) 0.002(2) 0.024(2) 0.013(2)
C12 0.063(3) 0.041(2) 0.083(4) 0.026(2) 0.027(2) 0.0162(19)
C13 0.053(2) 0.047(2) 0.054(3) 0.0251(19) 0.0214(18) 0.0130(18)
C14 0.0387(18) 0.0410(19) 0.040(2) 0.0110(16) 0.0110(15) 0.0094(15)
C15 0.060(2) 0.053(2) 0.055(3) 0.023(2) 0.016(2) 0.008(2)
C16 0.072(3) 0.074(3) 0.072(3) 0.047(3) 0.026(2) 0.035(2)
C17 0.053(2) 0.078(3) 0.053(3) 0.028(2) 0.0118(19) 0.029(2)
C18 0.046(2) 0.056(2) 0.040(2) 0.0146(18) 0.0078(17) 0.0113(18)
C19 0.051(2) 0.057(2) 0.057(3) 0.030(2) 0.0170(19) 0.0162(19)
C20 0.046(2) 0.075(3) 0.058(3) 0.025(2) 0.0145(19) 0.012(2)
C21 0.043(2) 0.061(2) 0.053(3) 0.020(2) 0.0159(18) 0.0039(19)
C22 0.044(2) 0.074(3) 0.054(3) 0.024(2) 0.0063(18) 0.000(2)
C23 0.046(2) 0.069(3) 0.055(3) 0.018(2) 0.0057(19) -0.006(2)
C24 0.091(3) 0.058(3) 0.060(3) 0.019(2) -0.023(3) 0.006(3)
C25 0.143(5) 0.056(3) 0.087(4) 0.003(3) -0.048(4) 0.005(3)
C26 0.110(4) 0.087(4) 0.051(3) -0.006(3) -0.032(3) 0.007(3)
C27 0.058(2) 0.076(3) 0.039(2) 0.018(2) -0.0071(19) 0.004(2)
C28 0.059(2) 0.056(2) 0.043(2) 0.0177(19) -0.0036(19) 0.0072(19)
C29 0.068(3) 0.115(4) 0.052(3) 0.040(3) -0.017(2) -0.006(3)
C30 0.054(2) 0.066(3) 0.034(2) 0.0164(19) 0.0026(18) 0.014(2)
C31 0.060(2) 0.069(3) 0.047(3) 0.018(2) 0.002(2) 0.000(2)
C32 0.056(2) 0.070(3) 0.047(3) 0.012(2) -0.008(2) 0.004(2)
C33 0.060(2) 0.062(3) 0.035(2) 0.0134(19) -0.0029(19) 0.014(2)
C34 0.062(3) 0.067(3) 0.048(3) 0.022(2) -0.007(2) 0.001(2)
C35 0.057(2) 0.074(3) 0.049(3) 0.019(2) -0.012(2) 0.000(2)
C36 0.059(2) 0.076(3) 0.040(2) 0.019(2) -0.0090(19) 0.005(2)
C37 0.0426(19) 0.060(2) 0.035(2) 0.0091(18) -0.0046(16) 0.0100(18)
C38 0.0457(19) 0.048(2) 0.035(2) 0.0103(17) 0.0050(16) 0.0071(17)
C39 0.065(3) 0.056(2) 0.049(3) 0.020(2) -0.004(2) 0.010(2)
C40 0.094(3) 0.046(2) 0.078(4) 0.017(2) -0.019(3) 0.004(2)
C41 0.083(3) 0.060(3) 0.056(3) 0.008(2) -0.025(2) 0.005(2)
N1 0.070(2) 0.056(2) 0.049(2) 0.0194(17) 0.0146(17) 0.0108(18)
N2 0.0441(16) 0.0411(15) 0.0322(17) 0.0135(13) 0.0089(12) 0.0109(13)
N3 0.0464(17) 0.0522(18) 0.0402(18) 0.0198(15) 0.0100(14) 0.0130(15)
N4 0.063(2) 0.0480(18) 0.0339(18) 0.0106(15) -0.0074(15) 0.0056(16)
N5 0.0479(17) 0.0521(18) 0.0319(17) 0.0124(14) 0.0027(13) 0.0085(14)
O1 0.074(2) 0.090(2) 0.0506(19) 0.0317(17) 0.0185(15) 0.0047(18)
O2 0.076(2) 0.102(3) 0.050(2) -0.0011(18) 0.0248(16) 0.013(2)
O3 0.0645(17) 0.0597(17) 0.0569(18) 0.0294(14) 0.0150(14) 0.0251(15)
O4 0.0645(17) 0.0680(18) 0.0444(16) 0.0271(14) 0.0196(14) 0.0174(14)
O5 0.082(2) 0.0657(18) 0.0524(19) 0.0226(15) 0.0138(16) -0.0082(16)
O6 0.0615(17) 0.091(2) 0.0493(18) 0.0345(17) -0.0009(14) 0.0110(16)
O7 0.074(2) 0.074(2) 0.0485(18) 0.0235(15) -0.0193(15) -0.0009(16)

loop_
_atom_type_symbol
_atom_type_description
_atom_type_scat_dispersion_real
_atom_type_scat_dispersion_imag
_atom_type_scat_source
C C 0.0033 0.0016 'International Tables Vol C Tables 4.2.6.8 and 6.1.1.4'
H H 0.0000 0.0000 'International Tables Vol C Tables 4.2.6.8 and 6.1.1.4'
N N 0.0061 0.0033 'International Tables Vol C Tables 4.2.6.8 and 6.1.1.4'
O O 0.0106 0.0060 'International Tables Vol C Tables 4.2.6.8 and 6.1.1.4'
Cd Cd -0.8075 1.2024 'International Tables Vol C Tables 4.2.6.8 and 6.1.1.4'

loop_
_geom_angle_atom_site_label_1
_geom_angle_atom_site_label_2
_geom_angle_atom_site_label_3
_geom_angle
_geom_angle_site_symmetry_1
_geom_angle_site_symmetry_3
O1 Cd1 N5 91.87(12) . 1_656
O1 Cd1 O3 149.20(12) . .
N5 Cd1 O3 89.16(11) 1_656 .
O1 Cd1 N4 86.22(12) . .
N5 Cd1 N4 177.78(11) 1_656 .
O3 Cd1 N4 91.91(11) . .
O1 Cd1 N3 125.55(12) . .
N5 Cd1 N3 97.67(11) 1_656 .
O3 Cd1 N3 84.70(10) . .
N4 Cd1 N3 84.38(12) . .
O1 Cd1 O4 95.37(11) . .
N5 Cd1 O4 90.70(10) 1_656 .
O3 Cd1 O4 53.83(9) . .
N4 Cd1 O4 88.36(10) . .
N3 Cd1 O4 137.63(10) . .
O1 Cd1 C8 122.26(12) . .
N5 Cd1 C8 89.82(11) 1_656 .
O3 Cd1 C8 26.94(10) . .
N4 Cd1 C8 90.25(11) . .
N3 Cd1 C8 111.29(11) . .
O4 Cd1 C8 26.89(10) . .
O2 C1 O1 126.3(4) . .
O2 C1 C2 119.2(4) . .
O1 C1 C2 114.5(4) . .
C3 C2 C7 117.7(4) . .
C3 C2 C1 118.3(4) . .
C7 C2 C1 124.0(4) . .
C4 C3 C2 122.1(4) . .
C4 C3 H3 118.9 . .
C2 C3 H3 118.9 . .
C3 C4 C5 120.1(5) . .
C3 C4 H4 120.0 . .
C5 C4 H4 120.0 . .
C6 C5 C4 119.8(5) . .
C6 C5 H5 120.1 . .
C4 C5 H5 120.1 . .
C5 C6 C7 120.1(4) . .
C5 C6 H6 120.0 . .
C7 C6 H6 120.0 . .
C6 C7 C2 120.2(4) . .
C6 C7 N1 119.5(4) . .
C2 C7 N1 120.0(4) . .
O4 C8 O3 123.3(3) . .
O4 C8 C9 119.0(3) . .
O3 C8 C9 117.8(3) . .
O4 C8 Cd1 64.1(2) . .
O3 C8 Cd1 59.22(19) . .
C9 C8 Cd1 176.9(3) . .
C10 C9 C14 118.4(3) . .
C10 C9 C8 120.4(3) . .
C14 C9 C8 121.2(3) . .
C11 C10 C9 121.1(4) . .
C11 C10 H10 119.4 . .
C9 C10 H10 119.4 . .
C10 C11 C12 120.3(4) . .
C10 C11 H11 119.8 . .
C12 C11 H11 119.8 . .
C11 C12 C13 120.3(4) . .
C11 C12 H12 119.9 . .
C13 C12 H12 119.9 . .
C12 C13 C14 119.4(4) . .
C12 C13 H13 120.3 . .
C14 C13 H13 120.3 . .
C13 C14 C9 120.4(3) . .
C13 C14 N2 121.1(3) . .
C9 C14 N2 118.3(3) . .
N3 C15 C16 123.1(4) . .
N3 C15 H15 118.5 . .
C16 C15 H15 118.5 . .
C15 C16 C17 118.8(4) . .
C15 C16 H16 120.6 . .
C17 C16 H16 120.6 . .
C18 C17 C16 119.6(4) . .
C18 C17 H17 120.2 . .
C16 C17 H17 120.2 . .
C17 C18 C19 117.0(4) . .
C17 C18 C20 123.8(4) . .
C19 C18 C20 119.1(4) . .
N3 C19 C18 124.9(4) . .
N3 C19 H19 117.6 . .
C18 C19 H19 117.6 . .
O5 C20 C18 107.2(3) . .
O5 C20 H20A 110.3 . .
C18 C20 H20A 110.3 . .
O5 C20 H20B 110.3 . .
C18 C20 H20B 110.3 . .
H20A C20 H20B 108.5 . .
C23 C21 O5 115.7(4) . .
C23 C21 C22 119.6(4) . .
O5 C21 C22 124.7(4) . .
C23 C22 C21 119.0(4) 2_557 .
C23 C22 H22 120.5 2_557 .
C21 C22 H22 120.5 . .
C21 C23 C22 121.4(4) . 2_557
C21 C23 H23 119.3 . .
C22 C23 H23 119.3 2_557 .
N4 C24 C25 123.4(5) . .
N4 C24 H24 118.3 . .
C25 C24 H24 118.3 . .
C24 C25 C26 119.0(5) . .
C24 C25 H25 120.5 . .
C26 C25 H25 120.5 . .
C27 C26 C25 118.9(4) . .
C27 C26 H26 120.6 . .
C25 C26 H26 120.6 . .
C28 C27 C26 117.4(4) . .
C28 C27 C29 120.1(4) . .
C26 C27 C29 122.3(4) . .
N4 C28 C27 124.1(4) . .
N4 C28 H28 117.9 . .
C27 C28 H28 117.9 . .
O6 C29 C27 109.2(4) . .
O6 C29 H29A 109.8 . .
C27 C29 H29A 109.8 . .
O6 C29 H29B 109.8 . .
C27 C29 H29B 109.8 . .
H29A C29 H29B 108.3 . .
C31 C30 C35 119.6(4) . .
C31 C30 O6 117.0(4) . .
C35 C30 O6 123.4(4) . .
C30 C31 C32 120.9(4) . .
C30 C31 H31 119.5 . .
C32 C31 H31 119.5 . .
C33 C32 C31 118.8(4) . .
C33 C32 H32 120.6 . .
C31 C32 H32 120.6 . .
C34 C33 C32 120.4(4) . .
C34 C33 O7 114.8(4) . .
C32 C33 O7 124.8(4) . .
C33 C34 C35 120.5(4) . .
C33 C34 H34 119.8 . .
C35 C34 H34 119.8 . .
C34 C35 C30 119.7(4) . .
C34 C35 H35 120.2 . .
C30 C35 H35 120.2 . .
O7 C36 C37 108.9(3) . .
O7 C36 H36A 109.9 . .
C37 C36 H36A 109.9 . .
O7 C36 H36B 109.9 . .
C37 C36 H36B 109.9 . .
H36A C36 H36B 108.3 . .
C41 C37 C38 117.7(4) . .
C41 C37 C36 123.6(4) . .
C38 C37 C36 118.7(4) . .
N5 C38 C37 123.3(4) . .
N5 C38 H38 118.3 . .
C37 C38 H38 118.3 . .
N5 C39 C40 121.6(4) . .
N5 C39 H39 119.2 . .
C40 C39 H39 119.2 . .
C41 C40 C39 119.7(4) . .
C41 C40 H40 120.2 . .
C39 C40 H40 120.2 . .
C40 C41 C37 119.6(4) . .
C40 C41 H41 120.2 . .
C37 C41 H41 120.2 . .
N1 N1 C7 113.0(4) 2_666 .
N2 N2 C14 113.0(4) 2_657 .
C19 N3 C15 116.6(3) . .
C19 N3 Cd1 117.1(2) . .
C15 N3 Cd1 124.8(3) . .
C28 N4 C24 117.2(4) . .
C28 N4 Cd1 121.1(3) . .
C24 N4 Cd1 121.3(3) . .
C38 N5 C39 118.1(3) . .
C38 N5 Cd1 122.4(2) . 1_454
C39 N5 Cd1 119.4(3) . 1_454
C1 O1 Cd1 111.0(3) . .
C8 O3 Cd1 93.8(2) . .
C8 O4 Cd1 89.1(2) . .
C21 O5 C20 117.6(3) . .
C30 O6 C29 116.4(3) . .
C33 O7 C36 117.5(3) . .

loop_
_geom_bond_atom_site_label_1
_geom_bond_atom_site_label_2
_geom_bond_distance
_geom_bond_site_symmetry_2
Cd1 O1 2.244(3) .
Cd1 N5 2.345(3) 1_656
Cd1 O3 2.367(3) .
Cd1 N4 2.368(3) .
Cd1 N3 2.384(3) .
Cd1 O4 2.472(3) .
Cd1 C8 2.749(4) .
C1 O2 1.211(5) .
C1 O1 1.234(5) .
C1 C2 1.534(6) .
C2 C3 1.381(6) .
C2 C7 1.401(5) .
C3 C4 1.363(6) .
C3 H3 0.9300 .
C4 C5 1.378(7) .
C4 H4 0.9300 .
C5 C6 1.375(7) .
C5 H5 0.9300 .
C6 C7 1.395(6) .
C6 H6 0.9300 .
C7 N1 1.437(5) .
C8 O4 1.243(4) .
C8 O3 1.248(4) .
C8 C9 1.507(5) .
C9 C10 1.377(5) .
C9 C14 1.393(5) .
C10 C11 1.365(6) .
C10 H10 0.9300 .
C11 C12 1.370(6) .
C11 H11 0.9300 .
C12 C13 1.372(6) .
C12 H12 0.9300 .
C13 C14 1.390(5) .
C13 H13 0.9300 .
C14 N2 1.429(4) .
C15 N3 1.335(5) .
C15 C16 1.369(6) .
C15 H15 0.9300 .
C16 C17 1.374(6) .
C16 H16 0.9300 .
C17 C18 1.370(5) .
C17 H17 0.9300 .
C18 C19 1.379(5) .
C18 C20 1.501(6) .
C19 N3 1.324(5) .
C19 H19 0.9300 .
C20 O5 1.419(5) .
C20 H20A 0.9700 .
C20 H20B 0.9700 .
C21 C23 1.378(6) .
C21 O5 1.381(5) .
C21 C22 1.381(5) .
C22 C23 1.380(6) 2_557
C22 H22 0.9300 .
C23 C22 1.380(6) 2_557
C23 H23 0.9300 .
C24 N4 1.328(5) .
C24 C25 1.340(7) .
C24 H24 0.9300 .
C25 C26 1.387(8) .
C25 H25 0.9300 .
C26 C27 1.373(7) .
C26 H26 0.9300 .
C27 C28 1.364(6) .
C27 C29 1.495(6) .
C28 N4 1.327(5) .
C28 H28 0.9300 .
C29 O6 1.395(5) .
C29 H29A 0.9700 .
C29 H29B 0.9700 .
C30 C31 1.370(6) .
C30 C35 1.383(6) .
C30 O6 1.383(5) .
C31 C32 1.389(6) .
C31 H31 0.9300 .
C32 C33 1.379(6) .
C32 H32 0.9300 .
C33 C34 1.370(6) .
C33 O7 1.380(5) .
C34 C35 1.377(6) .
C34 H34 0.9300 .
C35 H35 0.9300 .
C36 O7 1.391(5) .
C36 C37 1.508(6) .
C36 H36A 0.9700 .
C36 H36B 0.9700 .
C37 C41 1.375(6) .
C37 C38 1.376(5) .
C38 N5 1.336(5) .
C38 H38 0.9300 .
C39 N5 1.337(5) .
C39 C40 1.375(6) .
C39 H39 0.9300 .
C40 C41 1.363(6) .
C40 H40 0.9300 .
C41 H41 0.9300 .
N1 N1 1.247(6) 2_666
N2 N2 1.245(6) 2_657
N5 Cd1 2.345(3) 1_454

loop_
_geom_hbond_atom_site_label_D
_geom_hbond_atom_site_label_H
_geom_hbond_atom_site_label_A
_geom_hbond_distance_DH
_geom_hbond_distance_HA
_geom_hbond_distance_DA
_geom_hbond_angle_DHA
_geom_hbond_site_symmetry_A
C15 H15 O2 0.93 2.46 3.227(5) 139.6 .
C19 H19 O3 0.93 2.30 3.024(5) 134.6 .
C11 H11 O2 0.93 2.49 3.413(6) 174.5 1_545

loop_
_geom_torsion_atom_site_label_1
_geom_torsion_atom_site_label_2
_geom_torsion_atom_site_label_3
_geom_torsion_atom_site_label_4
_geom_torsion
_geom_torsion_site_symmetry_1
_geom_torsion_site_symmetry_4
O2 C1 C2 C3 151.7(4) . .
O1 C1 C2 C3 -30.5(5) . .
O2 C1 C2 C7 -31.0(6) . .
O1 C1 C2 C7 146.8(4) . .
C7 C2 C3 C4 -0.6(6) . .
C1 C2 C3 C4 176.8(4) . .
C2 C3 C4 C5 -1.8(7) . .
C3 C4 C5 C6 2.8(8) . .
C4 C5 C6 C7 -1.4(8) . .
C5 C6 C7 C2 -1.0(7) . .
C5 C6 C7 N1 -173.8(4) . .
C3 C2 C7 C6 2.0(6) . .
C1 C2 C7 C6 -175.3(4) . .
C3 C2 C7 N1 174.7(4) . .
C1 C2 C7 N1 -2.6(6) . .
O1 Cd1 C8 O4 0.2(3) . .
N5 Cd1 C8 O4 -91.9(2) 1_656 .
O3 Cd1 C8 O4 179.6(4) . .
N4 Cd1 C8 O4 85.9(2) . .
N3 Cd1 C8 O4 169.9(2) . .
O1 Cd1 C8 O3 -179.4(2) . .
N5 Cd1 C8 O3 88.5(2) 1_656 .
N4 Cd1 C8 O3 -93.7(2) . .
N3 Cd1 C8 O3 -9.6(2) . .
O4 Cd1 C8 O3 -179.6(4) . .
O1 Cd1 C8 C9 -170(5) . .
N5 Cd1 C8 C9 98(5) 1_656 .
O3 Cd1 C8 C9 9(5) . .
N4 Cd1 C8 C9 -85(5) . .
N3 Cd1 C8 C9 -1(5) . .
O4 Cd1 C8 C9 -171(5) . .
O4 C8 C9 C10 -48.5(5) . .
O3 C8 C9 C10 130.6(4) . .
Cd1 C8 C9 C10 122(5) . .
O4 C8 C9 C14 133.7(4) . .
O3 C8 C9 C14 -47.2(5) . .
Cd1 C8 C9 C14 -56(5) . .
C14 C9 C10 C11 0.2(6) . .
C8 C9 C10 C11 -177.6(4) . .
C9 C10 C11 C12 -2.2(7) . .
C10 C11 C12 C13 1.7(7) . .
C11 C12 C13 C14 0.7(6) . .
C12 C13 C14 C9 -2.7(5) . .
C12 C13 C14 N2 -177.7(3) . .
C10 C9 C14 C13 2.2(5) . .
C8 C9 C14 C13 -180.0(3) . .
C10 C9 C14 N2 177.4(3) . .
C8 C9 C14 N2 -4.8(5) . .
N3 C15 C16 C17 0.4(7) . .
C15 C16 C17 C18 0.1(7) . .
C16 C17 C18 C19 -0.2(6) . .
C16 C17 C18 C20 179.8(4) . .
C17 C18 C19 N3 -0.2(6) . .
C20 C18 C19 N3 179.7(4) . .
C17 C18 C20 O5 -114.7(4) . .
C19 C18 C20 O5 65.4(5) . .
C23 C21 C22 C23 0.5(7) . 2_557
O5 C21 C22 C23 -179.5(4) . 2_557
O5 C21 C23 C22 179.5(4) . 2_557
C22 C21 C23 C22 -0.5(7) . 2_557
N4 C24 C25 C26 0.0(10) . .
C24 C25 C26 C27 -2.2(10) . .
C25 C26 C27 C28 2.9(9) . .
C25 C26 C27 C29 178.7(6) . .
C26 C27 C28 N4 -1.6(7) . .
C29 C27 C28 N4 -177.5(4) . .
C28 C27 C29 O6 -119.8(5) . .
C26 C27 C29 O6 64.5(7) . .
C35 C30 C31 C32 1.5(7) . .
O6 C30 C31 C32 -179.0(4) . .
C30 C31 C32 C33 0.7(7) . .
C31 C32 C33 C34 -3.2(7) . .
C31 C32 C33 O7 176.8(4) . .
C32 C33 C34 C35 3.5(7) . .
O7 C33 C34 C35 -176.5(4) . .
C33 C34 C35 C30 -1.2(7) . .
C31 C30 C35 C34 -1.2(7) . .
O6 C30 C35 C34 179.3(4) . .
O7 C36 C37 C41 -25.6(6) . .
O7 C36 C37 C38 155.6(4) . .
C41 C37 C38 N5 -0.8(6) . .
C36 C37 C38 N5 178.1(4) . .
N5 C39 C40 C41 0.4(8) . .
C39 C40 C41 C37 0.4(8) . .
C38 C37 C41 C40 -0.3(7) . .
C36 C37 C41 C40 -179.1(5) . .
C6 C7 N1 N1 -42.7(6) . 2_666
C2 C7 N1 N1 144.5(5) . 2_666
C13 C14 N2 N2 -38.1(5) . 2_657
C9 C14 N2 N2 146.7(4) . 2_657
C18 C19 N3 C15 0.7(6) . .
C18 C19 N3 Cd1 -165.6(3) . .
C16 C15 N3 C19 -0.8(6) . .
C16 C15 N3 Cd1 164.4(4) . .
O1 Cd1 N3 C19 162.7(3) . .
N5 Cd1 N3 C19 -99.5(3) 1_656 .
O3 Cd1 N3 C19 -11.0(3) . .
N4 Cd1 N3 C19 81.4(3) . .
O4 Cd1 N3 C19 0.1(4) . .
C8 Cd1 N3 C19 -6.7(3) . .
O1 Cd1 N3 C15 -2.4(4) . .
N5 Cd1 N3 C15 95.4(3) 1_656 .
O3 Cd1 N3 C15 -176.2(3) . .
N4 Cd1 N3 C15 -83.7(3) . .
O4 Cd1 N3 C15 -165.0(3) . .
C8 Cd1 N3 C15 -171.8(3) . .
C27 C28 N4 C24 -0.5(7) . .
C27 C28 N4 Cd1 172.3(3) . .
C25 C24 N4 C28 1.4(8) . .
C25 C24 N4 Cd1 -171.4(5) . .
O1 Cd1 N4 C28 -55.8(3) . .
N5 Cd1 N4 C28 -86(3) 1_656 .
O3 Cd1 N4 C28 155.0(3) . .
N3 Cd1 N4 C28 70.5(3) . .
O4 Cd1 N4 C28 -151.3(3) . .
C8 Cd1 N4 C28 -178.1(3) . .
O1 Cd1 N4 C24 116.7(4) . .
N5 Cd1 N4 C24 86(3) 1_656 .
O3 Cd1 N4 C24 -32.5(4) . .
N3 Cd1 N4 C24 -117.0(4) . .
O4 Cd1 N4 C24 21.2(4) . .
C8 Cd1 N4 C24 -5.6(4) . .
C37 C38 N5 C39 1.6(6) . .
C37 C38 N5 Cd1 -174.6(3) . 1_454
C40 C39 N5 C38 -1.4(6) . .
C40 C39 N5 Cd1 174.9(4) . 1_454
O2 C1 O1 Cd1 20.1(5) . .
C2 C1 O1 Cd1 -157.6(2) . .
N5 Cd1 O1 C1 -98.4(3) 1_656 .
O3 Cd1 O1 C1 170.1(2) . .
N4 Cd1 O1 C1 82.7(3) . .
N3 Cd1 O1 C1 2.4(3) . .
O4 Cd1 O1 C1 170.7(3) . .
C8 Cd1 O1 C1 170.6(3) . .
O4 C8 O3 Cd1 -0.5(4) . .
C9 C8 O3 Cd1 -179.5(3) . .
O1 Cd1 O3 C8 1.0(3) . .
N5 Cd1 O3 C8 -91.2(2) 1_656 .
N4 Cd1 O3 C8 86.8(2) . .
N3 Cd1 O3 C8 171.0(2) . .
O4 Cd1 O3 C8 0.2(2) . .
O3 C8 O4 Cd1 0.4(4) . .
C9 C8 O4 Cd1 179.4(3) . .
O1 Cd1 O4 C8 -179.8(2) . .
N5 Cd1 O4 C8 88.2(2) 1_656 .
O3 Cd1 O4 C8 -0.2(2) . .
N4 Cd1 O4 C8 -93.8(2) . .
N3 Cd1 O4 C8 -14.0(3) . .
C23 C21 O5 C20 166.7(4) . .
C22 C21 O5 C20 -13.3(6) . .
C18 C20 O5 C21 -155.9(3) . .
C31 C30 O6 C29 156.3(5) . .
C35 C30 O6 C29 -24.2(6) . .
C27 C29 O6 C30 -173.7(4) . .
C34 C33 O7 C36 174.4(4) . .
C32 C33 O7 C36 -5.6(6) . .
C37 C36 O7 C33 -179.5(4) . .
